data_7245349
loop_
_publ_author_name
'Miao, Yu-Qi'
'Li, Xin-Ying'
'Pan, Qiao-Jing'
'Ma, Yubin'
'Kang, Jia-Xin'
'Ma, Yan-Na'
'Liu, Zhenxing'
'Chen, Xuenian'

_publ_section_title
;
 A general photo-induced wide-scope regioselective hydroboration of
 alkenes without using a photocatalyst or an external initiator
;
_journal_issue 18
_journal_name_full 'Green Chemistry'
_journal_page_first 7113
_journal_page_last 7121
_journal_paper_doi 10.1039/D2GC02313J
_journal_volume 24
_journal_year 2022
_chemical_formula_moiety 'C16 H21 B N2 O2'
_chemical_formula_sum 'C16 H21 B N2 O2'
_chemical_formula_weight 284.16
_space_group_crystal_system triclinic
_space_group_IT_number 2
_space_group_name_Hall '-P 1'
_space_group_name_H-M_alt 'P -1'
_atom_sites_solution_hydrogens mixed
_atom_sites_solution_primary iterative
_audit_creation_date 2021-11-01
_audit_creation_method
;
Olex2 1.3
(compiled 2020.11.12 svn.r5f609507 for OlexSys, GUI svn.r6408)
;
_audit_update_record
;
2022-02-13 deposited with the CCDC.	2022-08-15 downloaded from the CCDC.
;
_cell_angle_alpha 114.228(8)
_cell_angle_beta 106.840(6)
_cell_angle_gamma 93.503(6)
_cell_formula_units_Z 2
_cell_length_a 9.0836(6)
_cell_length_b 9.1558(8)
_cell_length_c 11.0863(8)
_cell_measurement_reflns_used 2568
_cell_measurement_temperature 293(2)
_cell_measurement_theta_max 71.3540
_cell_measurement_theta_min 5.1990
_cell_volume 787.46(13)
_computing_cell_refinement 'CrysAlisPro 1.171.40.53 (Rigaku OD, 2019)'
_computing_data_collection 'CrysAlisPro 1.171.40.53 (Rigaku OD, 2019)'
_computing_data_reduction 'CrysAlisPro 1.171.40.53 (Rigaku OD, 2019)'
_computing_molecular_graphics 'Olex2 1.3 (Dolomanov et al., 2009)'
_computing_publication_material 'Olex2 1.3 (Dolomanov et al., 2009)'
_computing_structure_refinement 'olex2.refine 1.3 (Bourhis et al., 2015)'
_computing_structure_solution 'olex2.solve 1.3 (Bourhis et al., 2015)'
_diffrn_ambient_temperature 293(2)
_diffrn_detector 'CCD plate'
_diffrn_detector_area_resol_mean 8.0521
_diffrn_detector_type EosS2
_diffrn_measured_fraction_theta_full 0.996
_diffrn_measured_fraction_theta_max 0.970
_diffrn_measurement_details
;
List of Runs (angles in degrees, time in seconds):

  # Type    Start    End  Width  t~exp~   \w     \q     \k     \f   Frames
#--------------------------------------------------------------------------
  1  \w    -15.00  25.00   1.00    1.00    --  -35.75  57.00 168.00   40
  2  \w    -99.00 -55.00   1.00    1.00    --  -35.75 -57.00  26.00   44
  3  \w     21.00  83.00   1.00    1.00    --   35.75  57.00 168.00   62
  4  \w      9.00  35.00   1.00    1.00    --   35.75 -57.00  26.00   26
  5  \w    123.00 173.00   1.00    2.19    --  107.12  57.00 168.00   50
  6  \w     57.00  84.00   1.00    2.19    --  107.12 -57.00  26.00   27
  7  \w   -108.00 -37.00   1.00    1.00    --  -35.75-178.00 -30.00   71
  8  \w     37.00  70.00   1.00    1.00    --   35.75 -99.00-180.00   33
  9  \w     22.00  75.00   1.00    1.00    --   35.75 -99.00 -30.00   53
 10  \w      6.00 107.00   1.00    1.00    --   35.75  19.00  30.00  101
 11  \w     20.00 103.00   1.00    1.00    --   35.75  57.00 -90.00   83
 12  \w     58.00 107.00   1.00    1.00    --   35.75 178.00 -30.00   49
 13  \w    104.00 148.00   1.00    2.19    --  107.12  61.00 150.00   44
 14  \w     39.00 125.00   1.00    2.19    --  107.12 -45.00  60.00   86
 15  \w     58.00 149.00   1.00    2.19    --  107.12 178.00 -60.00   91
 16  \w     62.00  88.00   1.00    2.19    --  107.12 -95.00  60.00   26
 17  \w     51.00 110.00   1.00    2.19    --  107.12-111.00 -30.00   59
 18  \w     52.00 109.00   1.00    2.19    --  107.12 -95.00   0.00   57
 19  \w     55.00  89.00   1.00    2.19    --  107.12 -95.00-120.00   34
 20  \w     40.00 124.00   1.00    2.19    --  107.12 -45.00 -60.00   84
 21  \w     92.00 149.00   1.00    2.19    --  107.12  45.00 -60.00   57
 22  \w     61.00 113.00   1.00    2.19    --  107.12-111.00 150.00   52
 23  \w     81.00 122.00   1.00    2.19    --  107.12  77.00-150.00   41
 24  \w     90.00 161.00   1.00    2.19    --  107.12  30.00  90.00   71
 25  \w    113.00 151.00   1.00    2.19    --  107.12 111.00  90.00   38
 26  \w    106.00 160.00   1.00    2.19    --  107.12 111.00  30.00   54
;
_diffrn_measurement_device 'four-circle diffractometer'
_diffrn_measurement_device_type 'SuperNova, Dual, Cu at home/near, EosS2'
_diffrn_measurement_method '\w scans'
_diffrn_orient_matrix_type 'CrysAlisPro convention (1999,Acta A55,543-557)'
_diffrn_orient_matrix_UB_11 -0.0750863000
_diffrn_orient_matrix_UB_12 -0.1441454000
_diffrn_orient_matrix_UB_13 0.0151414000
_diffrn_orient_matrix_UB_21 0.0619577000
_diffrn_orient_matrix_UB_22 -0.1192512000
_diffrn_orient_matrix_UB_23 -0.1098749000
_diffrn_orient_matrix_UB_31 0.1526954000
_diffrn_orient_matrix_UB_32 0.0236170000
_diffrn_orient_matrix_UB_33 0.1186285000
_diffrn_radiation_monochromator mirror
_diffrn_radiation_probe x-ray
_diffrn_radiation_type 'Cu K\a'
_diffrn_radiation_wavelength 1.54184
_diffrn_reflns_av_R_equivalents 0.0219
_diffrn_reflns_av_unetI/netI 0.0332
_diffrn_reflns_Laue_measured_fraction_full 0.996
_diffrn_reflns_Laue_measured_fraction_max 0.970
_diffrn_reflns_limit_h_max 11
_diffrn_reflns_limit_h_min -10
_diffrn_reflns_limit_k_max 11
_diffrn_reflns_limit_k_min -11
_diffrn_reflns_limit_l_max 13
_diffrn_reflns_limit_l_min -13
_diffrn_reflns_number 5210
_diffrn_reflns_point_group_measured_fraction_full 0.996
_diffrn_reflns_point_group_measured_fraction_max 0.970
_diffrn_reflns_theta_full 67.684
_diffrn_reflns_theta_max 71.566
_diffrn_reflns_theta_min 4.662
_diffrn_source 'micro-focus sealed X-ray tube'
_diffrn_source_type 'SuperNova (Cu) X-ray Source'
_exptl_absorpt_coefficient_mu 0.622
_exptl_absorpt_correction_T_max 1.00000
_exptl_absorpt_correction_T_min 0.93050
_exptl_absorpt_correction_type multi-scan
_exptl_absorpt_process_details
;
CrysAlisPro 1.171.40.53 (Rigaku Oxford Diffraction, 2019)
Empirical absorption correction using spherical harmonics,
 implemented in SCALE3 ABSPACK scaling algorithm.
;
_exptl_crystal_colour 'clear light colourless'
_exptl_crystal_colour_lustre clear
_exptl_crystal_colour_modifier light
_exptl_crystal_colour_primary colourless
_exptl_crystal_density_diffrn 1.198
_exptl_crystal_description block
_exptl_crystal_F_000 304
_exptl_crystal_size_max 0.05
_exptl_crystal_size_mid 0.02
_exptl_crystal_size_min 0.02
_refine_diff_density_max 0.188
_refine_diff_density_min -0.192
_refine_diff_density_rms 0.045
_refine_ls_extinction_method none
_refine_ls_goodness_of_fit_ref 1.058
_refine_ls_hydrogen_treatment mixed
_refine_ls_matrix_type full
_refine_ls_number_parameters 202
_refine_ls_number_reflns 2990
_refine_ls_number_restraints 0
_refine_ls_restrained_S_all 1.058
_refine_ls_R_factor_all 0.0670
_refine_ls_R_factor_gt 0.0514
_refine_ls_shift/su_max 0.001
_refine_ls_shift/su_mean 0.000
_refine_ls_structure_factor_coef Fsqd
_refine_ls_weighting_details 'w=1/[\s^2^(Fo^2^)+(0.0668P)^2^+0.2016P] where P=(Fo^2^+2Fc^2^)/3'
_refine_ls_weighting_scheme calc
_refine_ls_wR_factor_gt 0.1436
_refine_ls_wR_factor_ref 0.1538
_reflns_Friedel_coverage 0.000
_reflns_number_gt 2347
_reflns_number_total 2990
_reflns_threshold_expression 'I > 2\s(I)'
_cod_data_source_file d2gc02313j2.cif
_cod_data_source_block 20210628-myq
_cod_depositor_comments 'Adding full bibliography for 7245347--7245349.cif.'
_cod_original_cell_volume 787.46(12)
_cod_database_code 7245349
_shelx_shelxl_version_number 2018/3
_chemical_oxdiff_formula 'C1 B1 O1'
_shelx_space_group_comment
;
The symmetry employed for this shelxl refinement is uniquely defined
by the following loop, which should always be used as a source of
symmetry information in preference to the above space-group names.
They are only intended as comments.
;
_shelx_estimated_absorpt_t_max 0.988
_shelx_estimated_absorpt_t_min 0.970
_reflns_odcompleteness_completeness 99.89
_reflns_odcompleteness_iscentric 1
_reflns_odcompleteness_theta 66.97
_olex2_refinement_description
;
1. Fixed Uiso
 At 1.2 times of:
  All C(H) groups, All C(H,H) groups
 At 1.5 times of:
  All C(H,H,H) groups
2.a Ternary CH refined with riding coordinates:
 C8(H8)
2.b Secondary CH2 refined with riding coordinates:
 C7(H7a,H7b)
2.c Aromatic/amide H refined with riding coordinates:
 C4(H4), C2(H2), C15(H15), C14(H14)
2.d Idealised Me refined as rotating group:
 C21(H21a,H21b,H21c), C20(H20a,H20b,H20c), C18(H18a,H18b,H18c), C17(H17a,H17b,
 H17c)
;
_olex2_submission_special_instructions 'No special instructions were received'
_oxdiff_exptl_absorpt_empirical_details
;
Empirical correction (ABSPACK) includes:
- Absorption correction using spherical harmonics
- Frame scaling
;
_oxdiff_exptl_absorpt_empirical_full_max 1.203
_oxdiff_exptl_absorpt_empirical_full_min 0.673

loop_
_space_group_symop_operation_xyz
'x, y, z'
'-x, -y, -z'

loop_
_atom_site_label
_atom_site_type_symbol
_atom_site_fract_x
_atom_site_fract_y
_atom_site_fract_z
_atom_site_U_iso_or_equiv
_atom_site_adp_type
_atom_site_occupancy
_atom_site_site_symmetry_order
_atom_site_calc_flag
_atom_site_refinement_flags_posn
_atom_site_refinement_flags_adp
_atom_site_refinement_flags_occupancy
_atom_site_disorder_assembly
_atom_site_disorder_group
O10 O 0.30814(15) 0.59113(16) 0.78691(15) 0.0511(4) Uani 1 1 d . . . . .
O19 O 0.13415(17) 0.3764(2) 0.72775(18) 0.0667(5) Uani 1 1 d . . . . .
N16 N 0.1319(2) 0.2874(3) 0.3927(2) 0.0663(5) Uani 1 1 d . . . . .
N13 N 0.1352(2) 0.0531(3) 0.3927(2) 0.0667(6) Uani 1 1 d . . . . .
C6 C 0.5885(2) 0.5954(2) 0.85700(18) 0.0397(4) Uani 1 1 d . . . . .
C1 C 0.4634(2) 0.6668(2) 0.82296(19) 0.0420(4) Uani 1 1 d . . . . .
C5 C 0.7395(2) 0.6866(2) 0.90283(19) 0.0442(4) Uani 1 1 d . . . . .
C9 C 0.2701(2) 0.4271(2) 0.7500(2) 0.0478(4) Uani 1 1 d . . . . .
C8 C 0.3918(2) 0.3307(2) 0.7302(2) 0.0477(5) Uani 1 1 d . . . . .
H8 H 0.363775 0.231188 0.738805 0.057 Uiso 1 1 calc R U . . .
C3 C 0.6314(3) 0.9080(2) 0.8673(2) 0.0498(5) Uani 1 1 d . . . . .
C4 C 0.7578(2) 0.8406(2) 0.9071(2) 0.0506(5) Uani 1 1 d . . . . .
H4 H 0.858952 0.900572 0.937831 0.061 Uiso 1 1 calc R U . . .
C7 C 0.5559(2) 0.4229(2) 0.8382(2) 0.0482(5) Uani 1 1 d . . . . .
H7A H 0.563215 0.425038 0.927994 0.058 Uiso 1 1 calc R U . . .
H7B H 0.634310 0.366068 0.806774 0.058 Uiso 1 1 calc R U . . .
C2 C 0.4822(2) 0.8190(2) 0.8260(2) 0.0498(5) Uani 1 1 d . . . . .
H2 H 0.394634 0.861691 0.800262 0.060 Uiso 1 1 calc R U . . .
C12 C 0.2218(2) 0.2057(3) 0.4515(2) 0.0550(5) Uani 1 1 d . . . . .
C21 C 0.8815(2) 0.6189(3) 0.9470(3) 0.0624(6) Uani 1 1 d . . . . .
H21A H 0.878893 0.594666 1.022879 0.094 Uiso 1 1 calc R U . . .
H21B H 0.975224 0.698218 0.977707 0.094 Uiso 1 1 calc R U . . .
H21C H 0.881010 0.520545 0.868497 0.094 Uiso 1 1 calc R U . . .
C15 C -0.0101(3) 0.1851(5) 0.2974(3) 0.0881(10) Uani 1 1 d . . . . .
H15 H -0.092249 0.212531 0.243513 0.106 Uiso 1 1 calc R U . . .
C20 C 0.6538(3) 1.0720(3) 0.8666(3) 0.0759(7) Uani 1 1 d . . . . .
H20A H 0.764087 1.117775 0.900532 0.114 Uiso 1 1 calc R U . . .
H20B H 0.605031 1.144253 0.926645 0.114 Uiso 1 1 calc R U . . .
H20C H 0.606535 1.058624 0.772268 0.114 Uiso 1 1 calc R U . . .
C14 C -0.0074(3) 0.0401(5) 0.2972(3) 0.0912(10) Uani 1 1 d . . . . .
H14 H -0.087155 -0.053061 0.242584 0.109 Uiso 1 1 calc R U . . .
B11 B 0.3949(3) 0.2761(3) 0.5673(3) 0.0528(6) Uani 1 1 d . . . . .
C18 C 0.1770(4) 0.4574(4) 0.4228(3) 0.0850(8) Uani 1 1 d . . . . .
H18A H 0.199817 0.526648 0.521245 0.127 Uiso 1 1 calc R U . . .
H18B H 0.092297 0.486915 0.368103 0.127 Uiso 1 1 calc R U . . .
H18C H 0.268645 0.470839 0.398752 0.127 Uiso 1 1 calc R U . . .
C17 C 0.1844(3) -0.0787(3) 0.4251(3) 0.0870(9) Uani 1 1 d . . . . .
H17A H 0.291765 -0.079693 0.430721 0.130 Uiso 1 1 calc R U . . .
H17B H 0.118767 -0.181391 0.352155 0.130 Uiso 1 1 calc R U . . .
H17C H 0.175119 -0.061936 0.513667 0.130 Uiso 1 1 calc R U . . .
H11A H 0.451(3) 0.383(3) 0.560(2) 0.060(6) Uiso 1 1 d . . . . .
H11B H 0.469(3) 0.181(3) 0.546(3) 0.068(7) Uiso 1 1 d . . . . .

loop_
_atom_site_aniso_label
_atom_site_aniso_U_11
_atom_site_aniso_U_22
_atom_site_aniso_U_33
_atom_site_aniso_U_23
_atom_site_aniso_U_13
_atom_site_aniso_U_12
O10 0.0366(7) 0.0482(7) 0.0656(9) 0.0244(7) 0.0144(6) 0.0123(6)
O19 0.0423(8) 0.0735(10) 0.0762(11) 0.0275(9) 0.0207(8) -0.0005(7)
N16 0.0542(11) 0.0904(15) 0.0505(10) 0.0254(10) 0.0202(9) 0.0237(10)
N13 0.0457(10) 0.0669(12) 0.0606(11) 0.0036(9) 0.0209(9) -0.0020(9)
C6 0.0408(10) 0.0362(9) 0.0390(9) 0.0172(7) 0.0084(7) 0.0110(7)
C1 0.0372(9) 0.0395(9) 0.0460(10) 0.0174(8) 0.0120(8) 0.0100(7)
C5 0.0396(10) 0.0449(10) 0.0409(9) 0.0166(8) 0.0079(8) 0.0094(8)
C9 0.0429(10) 0.0505(11) 0.0453(10) 0.0205(9) 0.0119(8) 0.0016(8)
C8 0.0475(11) 0.0379(9) 0.0566(11) 0.0243(9) 0.0128(9) 0.0054(8)
C3 0.0604(12) 0.0369(9) 0.0529(11) 0.0189(8) 0.0222(10) 0.0111(8)
C4 0.0481(11) 0.0442(10) 0.0498(11) 0.0148(9) 0.0149(9) -0.0002(8)
C7 0.0504(11) 0.0396(10) 0.0539(11) 0.0249(9) 0.0102(9) 0.0127(8)
C2 0.0510(11) 0.0428(10) 0.0601(12) 0.0259(9) 0.0186(10) 0.0210(9)
C12 0.0444(11) 0.0577(12) 0.0512(11) 0.0108(9) 0.0207(9) 0.0097(9)
C21 0.0425(11) 0.0699(14) 0.0685(14) 0.0318(12) 0.0086(10) 0.0155(10)
C15 0.0448(14) 0.142(3) 0.0555(15) 0.0278(18) 0.0119(11) 0.0189(16)
C20 0.096(2) 0.0468(12) 0.0960(19) 0.0371(13) 0.0416(16) 0.0154(12)
C14 0.0447(14) 0.120(3) 0.0614(16) 0.0027(17) 0.0151(12) -0.0094(15)
B11 0.0440(12) 0.0470(12) 0.0570(14) 0.0151(11) 0.0156(11) 0.0085(10)
C18 0.100(2) 0.098(2) 0.0751(17) 0.0493(16) 0.0349(16) 0.0462(18)
C17 0.0816(19) 0.0574(15) 0.103(2) 0.0128(14) 0.0441(17) -0.0030(13)

loop_
_atom_type_symbol
_atom_type_description
_atom_type_scat_dispersion_real
_atom_type_scat_dispersion_imag
_atom_type_scat_source
C C 0.0181 0.0091 'International Tables Vol C Tables 4.2.6.8 and 6.1.1.4'
H H 0.0000 0.0000 'International Tables Vol C Tables 4.2.6.8 and 6.1.1.4'
B B 0.0090 0.0039 'International Tables Vol C Tables 4.2.6.8 and 6.1.1.4'
N N 0.0311 0.0180 'International Tables Vol C Tables 4.2.6.8 and 6.1.1.4'
O O 0.0492 0.0322 'International Tables Vol C Tables 4.2.6.8 and 6.1.1.4'

loop_
_geom_angle_atom_site_label_1
_geom_angle_atom_site_label_2
_geom_angle_atom_site_label_3
_geom_angle
_geom_angle_site_symmetry_1
_geom_angle_site_symmetry_3
_geom_angle_publ_flag
C9 O10 C1 120.54(14) . . ?
C12 N16 C15 109.9(3) . . ?
C12 N16 C18 125.6(2) . . ?
C15 N16 C18 124.5(3) . . ?
C12 N13 C14 110.0(3) . . ?
C12 N13 C17 125.2(2) . . ?
C14 N13 C17 124.8(3) . . ?
C1 C6 C5 117.57(16) . . ?
C1 C6 C7 118.94(17) . . ?
C5 C6 C7 123.45(16) . . ?
C6 C1 O10 121.97(16) . . ?
C2 C1 O10 115.22(16) . . ?
C2 C1 C6 122.78(17) . . ?
C6 C5 C21 120.44(17) . . ?
C4 C5 C6 119.34(17) . . ?
C4 C5 C21 120.21(18) . . ?
O10 C9 C8 117.87(16) . . ?
O19 C9 O10 114.91(19) . . ?
O19 C9 C8 127.00(19) . . ?
C9 C8 H8 108.5 . . ?
C9 C8 C7 113.11(17) . . ?
C9 C8 B11 108.62(16) . . ?
C7 C8 H8 108.5 . . ?
C7 C8 B11 109.51(17) . . ?
B11 C8 H8 108.5 . . ?
C4 C3 C20 121.6(2) . . ?
C2 C3 C4 117.84(18) . . ?
C2 C3 C20 120.5(2) . . ?
C5 C4 H4 118.8 . . ?
C3 C4 C5 122.48(19) . . ?
C3 C4 H4 118.8 . . ?
C6 C7 C8 110.97(15) . . ?
C6 C7 H7A 109.4 . . ?
C6 C7 H7B 109.4 . . ?
C8 C7 H7A 109.4 . . ?
C8 C7 H7B 109.4 . . ?
H7A C7 H7B 108.0 . . ?
C1 C2 C3 119.90(18) . . ?
C1 C2 H2 120.1 . . ?
C3 C2 H2 120.1 . . ?
N16 C12 B11 127.0(2) . . ?
N13 C12 N16 105.6(2) . . ?
N13 C12 B11 127.4(2) . . ?
C5 C21 H21A 109.5 . . ?
C5 C21 H21B 109.5 . . ?
C5 C21 H21C 109.5 . . ?
H21A C21 H21B 109.5 . . ?
H21A C21 H21C 109.5 . . ?
H21B C21 H21C 109.5 . . ?
N16 C15 H15 126.4 . . ?
C14 C15 N16 107.2(3) . . ?
C14 C15 H15 126.4 . . ?
C3 C20 H20A 109.5 . . ?
C3 C20 H20B 109.5 . . ?
C3 C20 H20C 109.5 . . ?
H20A C20 H20B 109.5 . . ?
H20A C20 H20C 109.5 . . ?
H20B C20 H20C 109.5 . . ?
N13 C14 H14 126.3 . . ?
C15 C14 N13 107.4(3) . . ?
C15 C14 H14 126.3 . . ?
C8 B11 H11A 110.9(12) . . ?
C8 B11 H11B 107.4(12) . . ?
C12 B11 C8 111.82(17) . . ?
C12 B11 H11A 108.5(11) . . ?
C12 B11 H11B 110.5(13) . . ?
H11A B11 H11B 107.7(16) . . ?
N16 C18 H18A 109.5 . . ?
N16 C18 H18B 109.5 . . ?
N16 C18 H18C 109.5 . . ?
H18A C18 H18B 109.5 . . ?
H18A C18 H18C 109.5 . . ?
H18B C18 H18C 109.5 . . ?
N13 C17 H17A 109.5 . . ?
N13 C17 H17B 109.5 . . ?
N13 C17 H17C 109.5 . . ?
H17A C17 H17B 109.5 . . ?
H17A C17 H17C 109.5 . . ?
H17B C17 H17C 109.5 . . ?

loop_
_geom_bond_atom_site_label_1
_geom_bond_atom_site_label_2
_geom_bond_distance
_geom_bond_site_symmetry_2
_geom_bond_publ_flag
O10 C1 1.398(2) . ?
O10 C9 1.375(2) . ?
O19 C9 1.209(2) . ?
N16 C12 1.348(3) . ?
N16 C15 1.381(3) . ?
N16 C18 1.456(3) . ?
N13 C12 1.348(3) . ?
N13 C14 1.377(4) . ?
N13 C17 1.453(4) . ?
C6 C1 1.381(2) . ?
C6 C5 1.394(3) . ?
C6 C7 1.504(2) . ?
C1 C2 1.379(2) . ?
C5 C4 1.390(3) . ?
C5 C21 1.507(3) . ?
C9 C8 1.466(3) . ?
C8 H8 0.9800 . ?
C8 C7 1.533(3) . ?
C8 B11 1.675(3) . ?
C3 C4 1.382(3) . ?
C3 C2 1.382(3) . ?
C3 C20 1.506(3) . ?
C4 H4 0.9300 . ?
C7 H7A 0.9700 . ?
C7 H7B 0.9700 . ?
C2 H2 0.9300 . ?
C12 B11 1.601(3) . ?
C21 H21A 0.9600 . ?
C21 H21B 0.9600 . ?
C21 H21C 0.9600 . ?
C15 H15 0.9300 . ?
C15 C14 1.328(5) . ?
C20 H20A 0.9600 . ?
C20 H20B 0.9600 . ?
C20 H20C 0.9600 . ?
C14 H14 0.9300 . ?
B11 H11A 1.12(2) . ?
B11 H11B 1.12(2) . ?
C18 H18A 0.9600 . ?
C18 H18B 0.9600 . ?
C18 H18C 0.9600 . ?
C17 H17A 0.9600 . ?
C17 H17B 0.9600 . ?
C17 H17C 0.9600 . ?

loop_
_geom_torsion_atom_site_label_1
_geom_torsion_atom_site_label_2
_geom_torsion_atom_site_label_3
_geom_torsion_atom_site_label_4
_geom_torsion
_geom_torsion_site_symmetry_1
_geom_torsion_site_symmetry_2
_geom_torsion_site_symmetry_3
_geom_torsion_site_symmetry_4
_geom_torsion_publ_flag
O10 C1 C2 C3 176.73(17) . . . . ?
O10 C9 C8 C7 39.1(2) . . . . ?
O10 C9 C8 B11 -82.7(2) . . . . ?
O19 C9 C8 C7 -146.5(2) . . . . ?
O19 C9 C8 B11 91.7(2) . . . . ?
N16 C12 B11 C8 98.5(2) . . . . ?
N16 C15 C14 N13 0.4(3) . . . . ?
N13 C12 B11 C8 -81.2(3) . . . . ?
C6 C1 C2 C3 -1.4(3) . . . . ?
C6 C5 C4 C3 0.0(3) . . . . ?
C1 O10 C9 O19 176.44(17) . . . . ?
C1 O10 C9 C8 -8.5(3) . . . . ?
C1 C6 C5 C4 -2.5(3) . . . . ?
C1 C6 C5 C21 177.68(18) . . . . ?
C1 C6 C7 C8 22.9(2) . . . . ?
C5 C6 C1 O10 -174.75(16) . . . . ?
C5 C6 C1 C2 3.3(3) . . . . ?
C5 C6 C7 C8 -154.85(18) . . . . ?
C9 O10 C1 C6 -16.3(3) . . . . ?
C9 O10 C1 C2 165.56(17) . . . . ?
C9 C8 C7 C6 -44.8(2) . . . . ?
C9 C8 B11 C12 -46.6(2) . . . . ?
C4 C3 C2 C1 -1.2(3) . . . . ?
C7 C6 C1 O10 7.4(3) . . . . ?
C7 C6 C1 C2 -174.60(18) . . . . ?
C7 C6 C5 C4 175.27(18) . . . . ?
C7 C6 C5 C21 -4.6(3) . . . . ?
C7 C8 B11 C12 -170.62(17) . . . . ?
C2 C3 C4 C5 1.9(3) . . . . ?
C12 N16 C15 C14 -0.2(3) . . . . ?
C12 N13 C14 C15 -0.5(3) . . . . ?
C21 C5 C4 C3 179.8(2) . . . . ?
C15 N16 C12 N13 -0.1(2) . . . . ?
C15 N16 C12 B11 -179.9(2) . . . . ?
C20 C3 C4 C5 -177.3(2) . . . . ?
C20 C3 C2 C1 178.0(2) . . . . ?
C14 N13 C12 N16 0.4(2) . . . . ?
C14 N13 C12 B11 -179.8(2) . . . . ?
B11 C8 C7 C6 76.5(2) . . . . ?
C18 N16 C12 N13 -179.4(2) . . . . ?
C18 N16 C12 B11 0.9(4) . . . . ?
C18 N16 C15 C14 179.0(2) . . . . ?
C17 N13 C12 N16 -179.5(2) . . . . ?
C17 N13 C12 B11 0.2(4) . . . . ?
C17 N13 C14 C15 179.4(2) . . . . ?
